data_4029782
loop_
_publ_author_name
'Long, Sihui'
'Muthusamy, Venkatraj'
'Willis, Peter G.'
'Parkin, Sean'
'Cammers, Arthur'

_publ_section_title
;
 Inversion symmetry and local vs. dispersive interactions in the
 nucleation of hydrogen bonded cyclic n-mer and tape of
 imidazolecarboxamidines.
;
_journal_name_full 'Beilstein journal of organic chemistry'
_journal_page_first 23
_journal_paper_doi 10.3762/bjoc.4.23
_journal_volume 4
_journal_year 2008
_chemical_formula_sum 'C22 H20 N4'
_chemical_formula_weight 340.42
_chemical_name_systematic
; 
 ? 
;
_space_group_IT_number 2
_symmetry_cell_setting triclinic
_symmetry_space_group_name_Hall '-P 1'
_symmetry_space_group_name_H-M 'P -1'
_atom_sites_solution_hydrogens geom
_atom_sites_solution_primary direct
_atom_sites_solution_secondary difmap
_audit_creation_method SHELXL-97
_cell_angle_alpha 86.213(2)
_cell_angle_beta 79.332(3)
_cell_angle_gamma 84.967(2)
_cell_formula_units_Z 2
_cell_length_a 5.7578(3)
_cell_length_b 10.3819(4)
_cell_length_c 15.1645(7)
_cell_measurement_reflns_used 2878
_cell_measurement_temperature 90.0(2)
_cell_measurement_theta_max 67.97
_cell_measurement_theta_min 2.97
_cell_volume 886.24(7)
_computing_cell_refinement 'SCALEPACK (Otwinowski & Minor, 1997)'
_computing_data_collection 'COLLECT (Nonius, 1998)'
_computing_data_reduction 'DENZO-SMN (Otwinowski & Minor, 1997)'
_computing_molecular_graphics 'XP in SHELXTL (Sheldrick, 1994)'
_computing_publication_material
; 
SHELX97-2 (Sheldrick, 1997) and local procedures 
;
_computing_structure_refinement 'SHELXL-97 (Sheldrick, 1997)'
_computing_structure_solution 'SHELXS-97 (Sheldrick, 1990)'
_diffrn_ambient_temperature 90.0(2)
_diffrn_detector_area_resol_mean 18
_diffrn_measured_fraction_theta_full .973
_diffrn_measured_fraction_theta_max .973
_diffrn_measurement_device_type 'Bruker-Nonius X8 Proteum'
_diffrn_measurement_method '\w scans at fixed \c = 55\%'
_diffrn_radiation_monochromator 'Graded multilayer optics'
_diffrn_radiation_source 'fine-focus rotating anode'
_diffrn_radiation_type CuK\a
_diffrn_radiation_wavelength 1.54178
_diffrn_reflns_av_R_equivalents 0.0560
_diffrn_reflns_av_sigmaI/netI 0.0554
_diffrn_reflns_limit_h_max 5
_diffrn_reflns_limit_h_min -6
_diffrn_reflns_limit_k_max 12
_diffrn_reflns_limit_k_min -12
_diffrn_reflns_limit_l_max 18
_diffrn_reflns_limit_l_min -18
_diffrn_reflns_number 11087
_diffrn_reflns_theta_full 67.96
_diffrn_reflns_theta_max 67.96
_diffrn_reflns_theta_min 2.97
_exptl_absorpt_coefficient_mu 0.605
_exptl_absorpt_correction_T_max 0.9952
_exptl_absorpt_correction_T_min 0.8923
_exptl_absorpt_correction_type multi-scan
_exptl_absorpt_process_details 'SADABS in APEX2 (Bruker-Nonius, 2004)'
_exptl_crystal_colour colourless
_exptl_crystal_density_diffrn 1.276
_exptl_crystal_density_method 'not measured'
_exptl_crystal_description 'thin needle'
_exptl_crystal_F_000 360
_exptl_crystal_size_max 0.12
_exptl_crystal_size_mid 0.02
_exptl_crystal_size_min 0.01
_refine_diff_density_max .272
_refine_diff_density_min -.206
_refine_diff_density_rms .048
_refine_ls_extinction_coef 0.0027(7)
_refine_ls_extinction_expression Fc^*^=kFc[1+0.001xFc^2^\l^3^/sin(2\q)]^-1/4^
_refine_ls_extinction_method SHELXL
_refine_ls_goodness_of_fit_ref 1.035
_refine_ls_hydrogen_treatment constr
_refine_ls_matrix_type full
_refine_ls_number_parameters 238
_refine_ls_number_reflns 3138
_refine_ls_number_restraints 0
_refine_ls_restrained_S_all 1.035
_refine_ls_R_factor_all 0.0643
_refine_ls_R_factor_gt 0.0444
_refine_ls_shift/su_max 0.000
_refine_ls_shift/su_mean 0.000
_refine_ls_structure_factor_coef Fsqd
_refine_ls_weighting_details 'calc w=1/[\s^2^(Fo^2^)+(0.0489P)^2^+0.3965P] where P=(Fo^2^+2Fc^2^)/3'
_refine_ls_weighting_scheme calc
_refine_ls_wR_factor_gt 0.1076
_refine_ls_wR_factor_ref 0.1177
_reflns_number_gt 2413
_reflns_number_total 3138
_reflns_threshold_expression >2\s(I)
_cod_data_source_file 10b_Ci.cif
_cod_data_source_block x05096
_cod_database_code 4029782

loop_
_symmetry_equiv_pos_as_xyz
'x, y, z'
'-x, -y, -z'

loop_
_atom_site_label
_atom_site_type_symbol
_atom_site_fract_x
_atom_site_fract_y
_atom_site_fract_z
_atom_site_U_iso_or_equiv
_atom_site_adp_type
_atom_site_occupancy
_atom_site_symmetry_multiplicity
_atom_site_calc_flag
_atom_site_refinement_flags
N1 N -0.0324(3) 0.61868(14) 0.38223(10) 0.0183(3) Uani 1 1 d .
C2 C -0.2235(3) 0.57361(17) 0.43939(12) 0.0201(4) Uani 1 1 d .
H2 H -0.3178 0.5113 0.4234 0.024 Uiso 1 1 calc R
N3 N -0.2650(3) 0.62387(14) 0.51793(10) 0.0222(4) Uani 1 1 d .
C4 C -0.0883(4) 0.70927(17) 0.51331(12) 0.0215(4) Uani 1 1 d .
C5 C 0.0621(3) 0.70547(16) 0.42986(12) 0.0198(4) Uani 1 1 d .
C6 C 0.0690(3) 0.57474(16) 0.29380(12) 0.0182(4) Uani 1 1 d .
N7 N -0.0021(3) 0.61654(14) 0.22171(10) 0.0193(4) Uani 1 1 d .
N8 N 0.2470(3) 0.48127(14) 0.29878(10) 0.0200(4) Uani 1 1 d .
H8 H 0.2681 0.4561 0.3535 0.024 Uiso 1 1 calc R
C9 C -0.0466(4) 0.79097(18) 0.57753(13) 0.0265(5) Uani 1 1 d .
H9 H -0.1478 0.7960 0.6345 0.032 Uiso 1 1 calc R
C10 C 0.1460(4) 0.86359(19) 0.55528(14) 0.0314(5) Uani 1 1 d .
H10 H 0.1777 0.9198 0.5979 0.038 Uiso 1 1 calc R
C11 C 0.2974(4) 0.85715(19) 0.47145(14) 0.0287(5) Uani 1 1 d .
H11 H 0.4295 0.9085 0.4588 0.034 Uiso 1 1 calc R
C12 C 0.2581(4) 0.77761(18) 0.40688(13) 0.0239(4) Uani 1 1 d .
H12 H 0.3596 0.7727 0.3500 0.029 Uiso 1 1 calc R
C13 C -0.1746(3) 0.72152(16) 0.21809(12) 0.0184(4) Uani 1 1 d .
C14 C -0.3528(3) 0.70778(17) 0.16961(12) 0.0204(4) Uani 1 1 d .
H14 H -0.3636 0.6269 0.1454 0.024 Uiso 1 1 calc R
C15 C -0.5149(4) 0.81075(18) 0.15618(13) 0.0228(4) Uani 1 1 d .
H15 H -0.6375 0.7986 0.1240 0.027 Uiso 1 1 calc R
C16 C -0.5016(4) 0.93169(18) 0.18890(13) 0.0236(4) Uani 1 1 d .
C17 C -0.3225(4) 0.94490(18) 0.23674(13) 0.0234(4) Uani 1 1 d .
H17 H -0.3099 1.0265 0.2597 0.028 Uiso 1 1 calc R
C18 C -0.1613(4) 0.84235(17) 0.25201(12) 0.0212(4) Uani 1 1 d .
H18 H -0.0415 0.8541 0.2856 0.025 Uiso 1 1 calc R
C19 C -0.6746(4) 1.0438(2) 0.17225(18) 0.0373(6) Uani 1 1 d .
H19A H -0.7954 1.0558 0.2264 0.056 Uiso 0.59(3) 1 calc PR
H19B H -0.7508 1.0261 0.1221 0.056 Uiso 0.59(3) 1 calc PR
H19C H -0.5902 1.1226 0.1574 0.056 Uiso 0.59(3) 1 calc PR
H26D H -0.6289 1.0805 0.1109 0.056 Uiso 0.41(3) 1 calc PR
H26E H -0.6735 1.1102 0.2151 0.056 Uiso 0.41(3) 1 calc PR
H26F H -0.8341 1.0137 0.1799 0.056 Uiso 0.41(3) 1 calc PR
C20 C 0.4024(3) 0.41883(16) 0.22908(12) 0.0180(4) Uani 1 1 d .
C21 C 0.6056(3) 0.35145(17) 0.25144(12) 0.0204(4) Uani 1 1 d .
H21 H 0.6281 0.3455 0.3121 0.024 Uiso 1 1 calc R
C22 C 0.7744(3) 0.29338(17) 0.18627(13) 0.0214(4) Uani 1 1 d .
H22 H 0.9127 0.2491 0.2028 0.026 Uiso 1 1 calc R
C23 C 0.7461(4) 0.29827(17) 0.09663(13) 0.0221(4) Uani 1 1 d .
C24 C 0.5389(3) 0.36250(17) 0.07593(12) 0.0207(4) Uani 1 1 d .
H24 H 0.5140 0.3655 0.0156 0.025 Uiso 1 1 calc R
C25 C 0.3671(3) 0.42232(16) 0.14016(12) 0.0198(4) Uani 1 1 d .
H25 H 0.2273 0.4651 0.1239 0.024 Uiso 1 1 calc R
C26 C 0.9283(4) 0.2341(2) 0.02605(14) 0.0310(5) Uani 1 1 d .
H26A H 0.8979 0.1429 0.0248 0.047 Uiso 1 1 calc R
H26B H 1.0865 0.2399 0.0400 0.047 Uiso 1 1 calc R
H26C H 0.9197 0.2776 -0.0327 0.047 Uiso 1 1 calc R

loop_
_atom_site_aniso_label
_atom_site_aniso_U_11
_atom_site_aniso_U_22
_atom_site_aniso_U_33
_atom_site_aniso_U_23
_atom_site_aniso_U_13
_atom_site_aniso_U_12
N1 0.0182(9) 0.0165(7) 0.0198(8) -0.0006(6) -0.0033(6) -0.0003(6)
C2 0.0197(11) 0.0170(8) 0.0227(9) 0.0019(7) -0.0030(8) -0.0008(7)
N3 0.0211(9) 0.0196(7) 0.0239(8) 0.0013(6) -0.0015(7) 0.0018(6)
C4 0.0244(11) 0.0160(8) 0.0231(9) 0.0014(7) -0.0050(8) 0.0034(8)
C5 0.0222(11) 0.0134(8) 0.0237(9) 0.0003(7) -0.0065(8) 0.0028(7)
C6 0.0197(10) 0.0145(8) 0.0197(9) 0.0004(7) -0.0011(7) -0.0031(7)
N7 0.0186(9) 0.0164(7) 0.0217(8) 0.0022(6) -0.0029(6) 0.0010(6)
N8 0.0225(9) 0.0182(7) 0.0177(7) 0.0021(6) -0.0024(6) 0.0022(6)
C9 0.0354(13) 0.0209(9) 0.0224(10) -0.0020(7) -0.0052(9) 0.0035(8)
C10 0.0420(14) 0.0236(10) 0.0313(11) -0.0045(8) -0.0127(10) -0.0026(9)
C11 0.0300(13) 0.0232(10) 0.0352(11) 0.0004(8) -0.0108(9) -0.0061(9)
C12 0.0232(11) 0.0210(9) 0.0266(10) 0.0011(7) -0.0035(8) -0.0003(8)
C13 0.0170(10) 0.0158(8) 0.0203(9) 0.0022(7) 0.0011(7) -0.0007(7)
C14 0.0195(10) 0.0194(9) 0.0221(9) -0.0005(7) -0.0022(8) -0.0039(7)
C15 0.0188(11) 0.0232(9) 0.0269(10) 0.0017(7) -0.0054(8) -0.0045(8)
C16 0.0178(11) 0.0197(9) 0.0319(10) 0.0038(7) -0.0032(8) -0.0008(8)
C17 0.0230(11) 0.0165(9) 0.0302(10) 0.0014(7) -0.0040(8) -0.0027(8)
C18 0.0201(11) 0.0191(9) 0.0243(9) 0.0009(7) -0.0047(8) -0.0016(8)
C19 0.0296(13) 0.0236(10) 0.0619(15) 0.0006(10) -0.0192(11) 0.0017(9)
C20 0.0203(11) 0.0115(8) 0.0212(9) 0.0004(6) -0.0007(7) -0.0027(7)
C21 0.0206(11) 0.0177(8) 0.0233(9) 0.0012(7) -0.0061(8) -0.0017(7)
C22 0.0168(11) 0.0188(9) 0.0280(10) 0.0019(7) -0.0046(8) 0.0000(7)
C23 0.0201(11) 0.0192(9) 0.0255(10) -0.0010(7) 0.0003(8) -0.0033(8)
C24 0.0231(11) 0.0168(8) 0.0218(9) 0.0003(7) -0.0037(8) -0.0014(7)
C25 0.0199(11) 0.0145(8) 0.0247(9) 0.0022(7) -0.0042(8) -0.0016(7)
C26 0.0242(12) 0.0396(12) 0.0272(10) -0.0035(9) -0.0018(9) 0.0048(9)

loop_
_atom_type_symbol
_atom_type_description
_atom_type_scat_dispersion_real
_atom_type_scat_dispersion_imag
_atom_type_scat_source
C C .0181 .0091 'International Tables Vol C Tables 4.2.6.8 and 6.1.1.4'
H H .0000 .0000 'International Tables Vol C Tables 4.2.6.8 and 6.1.1.4'
N N .0311 .0180 'International Tables Vol C Tables 4.2.6.8 and 6.1.1.4'

loop_
_geom_angle_atom_site_label_1
_geom_angle_atom_site_label_2
_geom_angle_atom_site_label_3
_geom_angle
C2 N1 C5 106.28(15)
C2 N1 C6 127.01(15)
C5 N1 C6 126.36(15)
N3 C2 N1 113.91(17)
N3 C2 H2 123.0
N1 C2 H2 123.0
C2 N3 C4 104.60(16)
C5 C4 N3 110.26(16)
C5 C4 C9 119.72(18)
N3 C4 C9 130.01(18)
C12 C5 N1 131.91(17)
C12 C5 C4 123.19(17)
N1 C5 C4 104.90(16)
N7 C6 N8 124.95(17)
N7 C6 N1 124.58(16)
N8 C6 N1 110.46(14)
C6 N7 C13 123.25(16)
C6 N8 C20 129.29(15)
C6 N8 H8 115.4
C20 N8 H8 115.4
C10 C9 C4 117.60(19)
C10 C9 H9 121.2
C4 C9 H9 121.2
C9 C10 C11 121.90(19)
C9 C10 H10 119.1
C11 C10 H10 119.1
C12 C11 C10 121.3(2)
C12 C11 H11 119.3
C10 C11 H11 119.3
C11 C12 C5 116.25(19)
C11 C12 H12 121.9
C5 C12 H12 121.9
C14 C13 C18 118.33(17)
C14 C13 N7 117.62(16)
C18 C13 N7 123.67(17)
C15 C14 C13 120.77(17)
C15 C14 H14 119.6
C13 C14 H14 119.6
C14 C15 C16 121.30(18)
C14 C15 H15 119.4
C16 C15 H15 119.4
C17 C16 C15 117.60(17)
C17 C16 C19 121.37(18)
C15 C16 C19 121.03(18)
C18 C17 C16 121.83(18)
C18 C17 H17 119.1
C16 C17 H17 119.1
C17 C18 C13 120.16(18)
C17 C18 H18 119.9
C13 C18 H18 119.9
C16 C19 H19A 109.5
C16 C19 H19B 109.5
H19A C19 H19B 109.5
C16 C19 H19C 109.5
H19A C19 H19C 109.5
H19B C19 H19C 109.5
C16 C19 H26D 109.5
H19A C19 H26D 141.1
H19B C19 H26D 56.3
H19C C19 H26D 56.3
C16 C19 H26E 109.5
H19A C19 H26E 56.3
H19B C19 H26E 141.1
H19C C19 H26E 56.3
H26D C19 H26E 109.5
C16 C19 H26F 109.5
H19A C19 H26F 56.3
H19B C19 H26F 56.3
H19C C19 H26F 141.1
H26D C19 H26F 109.5
H26E C19 H26F 109.5
C21 C20 C25 119.03(17)
C21 C20 N8 116.74(16)
C25 C20 N8 124.23(17)
C22 C21 C20 120.64(17)
C22 C21 H21 119.7
C20 C21 H21 119.7
C21 C22 C23 121.40(18)
C21 C22 H22 119.3
C23 C22 H22 119.3
C24 C23 C22 117.23(17)
C24 C23 C26 121.39(17)
C22 C23 C26 121.36(18)
C25 C24 C23 122.47(17)
C25 C24 H24 118.8
C23 C24 H24 118.8
C24 C25 C20 119.19(17)
C24 C25 H25 120.4
C20 C25 H25 120.4
C23 C26 H26A 109.5
C23 C26 H26B 109.5
H26A C26 H26B 109.5
C23 C26 H26C 109.5
H26A C26 H26C 109.5
H26B C26 H26C 109.5

loop_
_geom_bond_atom_site_label_1
_geom_bond_atom_site_label_2
_geom_bond_distance
N1 C2 1.366(3)
N1 C5 1.395(2)
N1 C6 1.446(2)
C2 N3 1.305(2)
C2 H2 0.9500
N3 C4 1.396(3)
C4 C5 1.396(3)
C4 C9 1.399(3)
C5 C12 1.387(3)
C6 N7 1.274(2)
C6 N8 1.357(2)
N7 C13 1.414(2)
N8 C20 1.406(2)
N8 H8 0.8800
C9 C10 1.374(3)
C9 H9 0.9500
C10 C11 1.404(3)
C10 H10 0.9500
C11 C12 1.383(3)
C11 H11 0.9500
C12 H12 0.9500
C13 C14 1.390(3)
C13 C18 1.400(3)
C14 C15 1.386(3)
C14 H14 0.9500
C15 C16 1.393(3)
C15 H15 0.9500
C16 C17 1.387(3)
C16 C19 1.504(3)
C17 C18 1.387(3)
C17 H17 0.9500
C18 H18 0.9500
C19 H19A 0.9800
C19 H19B 0.9800
C19 H19C 0.9800
C19 H26D 0.9800
C19 H26E 0.9800
C19 H26F 0.9800
C20 C21 1.395(3)
C20 C25 1.398(3)
C21 C22 1.380(3)
C21 H21 0.9500
C22 C23 1.396(3)
C22 H22 0.9500
C23 C24 1.392(3)
C23 C26 1.499(3)
C24 C25 1.389(3)
C24 H24 0.9500
C25 H25 0.9500
C26 H26A 0.9800
C26 H26B 0.9800
C26 H26C 0.9800

loop_
_geom_hbond_atom_site_label_D
_geom_hbond_atom_site_label_H
_geom_hbond_atom_site_label_A
_geom_hbond_distance_DH
_geom_hbond_distance_HA
_geom_hbond_distance_DA
_geom_hbond_angle_DHA
_geom_hbond_site_symmetry_A
N8 H8 N3 0.88 2.07 2.935(2) 169.2 2_566

loop_
_geom_torsion_atom_site_label_1
_geom_torsion_atom_site_label_2
_geom_torsion_atom_site_label_3
_geom_torsion_atom_site_label_4
_geom_torsion
C5 N1 C2 N3 1.3(2)
C6 N1 C2 N3 174.84(16)
N1 C2 N3 C4 0.0(2)
C2 N3 C4 C5 -1.30(19)
C2 N3 C4 C9 179.16(19)
C2 N1 C5 C12 178.31(19)
C6 N1 C5 C12 4.7(3)
C2 N1 C5 C4 -1.95(18)
C6 N1 C5 C4 -175.57(16)
N3 C4 C5 C12 -178.18(16)
C9 C4 C5 C12 1.4(3)
N3 C4 C5 N1 2.05(19)
C9 C4 C5 N1 -178.37(16)
C2 N1 C6 N7 85.7(2)
C5 N1 C6 N7 -102.0(2)
C2 N1 C6 N8 -93.1(2)
C5 N1 C6 N8 79.2(2)
N8 C6 N7 C13 -174.53(17)
N1 C6 N7 C13 6.8(3)
N7 C6 N8 C20 6.0(3)
N1 C6 N8 C20 -175.19(16)
C5 C4 C9 C10 -0.9(3)
N3 C4 C9 C10 178.63(19)
C4 C9 C10 C11 0.0(3)
C9 C10 C11 C12 0.5(3)
C10 C11 C12 C5 0.0(3)
N1 C5 C12 C11 178.76(18)
C4 C5 C12 C11 -0.9(3)
C6 N7 C13 C14 -135.16(19)
C6 N7 C13 C18 52.0(3)
C18 C13 C14 C15 -0.8(3)
N7 C13 C14 C15 -174.00(17)
C13 C14 C15 C16 1.5(3)
C14 C15 C16 C17 -1.0(3)
C14 C15 C16 C19 178.55(19)
C15 C16 C17 C18 0.0(3)
C19 C16 C17 C18 -179.6(2)
C16 C17 C18 C13 0.7(3)
C14 C13 C18 C17 -0.2(3)
N7 C13 C18 C17 172.52(17)
C6 N8 C20 C21 163.90(18)
C6 N8 C20 C25 -15.0(3)
C25 C20 C21 C22 2.6(3)
N8 C20 C21 C22 -176.39(16)
C20 C21 C22 C23 -1.0(3)
C21 C22 C23 C24 -0.9(3)
C21 C22 C23 C26 -179.42(18)
C22 C23 C24 C25 1.3(3)
C26 C23 C24 C25 179.81(18)
C23 C24 C25 C20 0.2(3)
C21 C20 C25 C24 -2.2(3)
N8 C20 C25 C24 176.70(16)
